data_7051872
loop_
_publ_author_name
'Burchell, Tara J.'
'Enright, Gary D.'
'Ripmeester, John A.'

_publ_section_title
;
 Guest capture, storage and removal in the TATM host framework: a
 single-crystal study
;
_journal_issue 5
_journal_name_full 'New Journal of Chemistry'
_journal_page_first 864
_journal_paper_doi 10.1039/b718592h
_journal_volume 32
_journal_year 2008
_chemical_formula_moiety '2(C19H16O3S3) 1.0(C3H6O1)'
_chemical_formula_sum 'C41 H38 O7 S6'
_chemical_formula_weight 835.07
_chemical_name_systematic
;
?
;
_space_group_IT_number 2
_symmetry_cell_setting triclinic
_symmetry_space_group_name_Hall '-P 1'
_symmetry_space_group_name_H-M 'P -1'
_atom_sites_solution_hydrogens geom
_atom_sites_solution_primary direct
_atom_sites_solution_secondary difmap
_audit_creation_method SHELXL-97
_cell_angle_alpha 95.006(7)
_cell_angle_beta 107.786(6)
_cell_angle_gamma 95.944(6)
_cell_formula_units_Z 1
_cell_length_a 8.1164(16)
_cell_length_b 10.570(2)
_cell_length_c 12.351(3)
_cell_measurement_reflns_used 3784
_cell_measurement_temperature 100(1)
_cell_measurement_theta_max 29.86
_cell_measurement_theta_min 2.68
_cell_volume 995.6(4)
_computing_cell_refinement 'SAINT (Bruker, 2006)'
_computing_data_collection 'APEX2 (Bruker, 2006)'
_computing_data_reduction 'SAINT (Bruker, 2006)'
_computing_structure_refinement 'SHELXL-97 (Sheldrick, 1997)'
_computing_structure_solution 'SHELXS-97 (Sheldrick, 1990)'
_diffrn_ambient_temperature 100(2)
_diffrn_measured_fraction_theta_full 0.982
_diffrn_measured_fraction_theta_max 0.982
_diffrn_measurement_device_type 'Bruker Kappa APEXII CCD'
_diffrn_measurement_method ' \f & \w scans'
_diffrn_radiation_monochromator graphite
_diffrn_radiation_source 'fine-focus sealed tube'
_diffrn_radiation_type MoK\a
_diffrn_radiation_wavelength 0.71073
_diffrn_reflns_av_R_equivalents 0.0534
_diffrn_reflns_av_sigmaI/netI 0.0635
_diffrn_reflns_limit_h_max 10
_diffrn_reflns_limit_h_min -10
_diffrn_reflns_limit_k_max 13
_diffrn_reflns_limit_k_min -12
_diffrn_reflns_limit_l_max 15
_diffrn_reflns_limit_l_min -15
_diffrn_reflns_number 13911
_diffrn_reflns_theta_full 26.37
_diffrn_reflns_theta_max 26.37
_diffrn_reflns_theta_min 2.66
_diffrn_standards_number 0
_exptl_absorpt_coefficient_mu 0.393
_exptl_absorpt_correction_T_max 0.9434
_exptl_absorpt_correction_T_min 0.9398
_exptl_absorpt_correction_type multi-scan
_exptl_absorpt_process_details SADABS
_exptl_crystal_colour 'pale yellow'
_exptl_crystal_density_diffrn 1.393
_exptl_crystal_density_method 'not measured'
_exptl_crystal_description block
_exptl_crystal_F_000 436
_exptl_crystal_size_max 0.16
_exptl_crystal_size_mid 0.15
_exptl_crystal_size_min 0.15
_refine_diff_density_max 0.751
_refine_diff_density_min -0.706
_refine_diff_density_rms 0.097
_refine_ls_extinction_method none
_refine_ls_goodness_of_fit_ref 1.043
_refine_ls_hydrogen_treatment mixed
_refine_ls_matrix_type full
_refine_ls_number_parameters 289
_refine_ls_number_reflns 4005
_refine_ls_number_restraints 176
_refine_ls_restrained_S_all 1.079
_refine_ls_R_factor_all 0.0829
_refine_ls_R_factor_gt 0.0597
_refine_ls_shift/su_max 0.000
_refine_ls_shift/su_mean 0.000
_refine_ls_structure_factor_coef Fsqd
_refine_ls_weighting_details 'calc w=1/[\s^2^(Fo^2^)+(0.0917P)^2^+0.5034P] where P=(Fo^2^+2Fc^2^)/3'
_refine_ls_weighting_scheme calc
_refine_ls_wR_factor_gt 0.1437
_refine_ls_wR_factor_ref 0.1612
_reflns_number_gt 2968
_reflns_number_total 4005
_reflns_threshold_expression >2sigma(I)
_cod_data_source_file b718592h.txt
_cod_data_source_block dc-ace-0-100
_cod_original_cell_volume 995.6(3)
_cod_database_code 7051872

loop_
_symmetry_equiv_pos_as_xyz
'x, y, z'
'-x, -y, -z'

loop_
_atom_site_label
_atom_site_type_symbol
_atom_site_fract_x
_atom_site_fract_y
_atom_site_fract_z
_atom_site_U_iso_or_equiv
_atom_site_adp_type
_atom_site_occupancy
_atom_site_symmetry_multiplicity
_atom_site_calc_flag
_atom_site_refinement_flags
_atom_site_disorder_assembly
_atom_site_disorder_group
O1 O 0.9418(3) 0.0362(2) 0.73837(19) 0.0364(6) Uani 1 1 d U . .
O2 O 1.6399(3) 0.5663(2) 0.35678(19) 0.0351(6) Uani 1 1 d U . .
O3 O 0.5229(3) 0.0802(3) -0.1625(2) 0.0520(7) Uani 1 1 d U . .
S1 S 0.75423(9) 0.04116(8) 0.48917(6) 0.0283(2) Uani 1 1 d U . .
S2 S 1.40905(9) 0.32719(8) 0.34028(7) 0.0296(2) Uani 1 1 d U . .
S3 S 0.56927(10) 0.30670(10) 0.00741(7) 0.0398(3) Uani 1 1 d U . .
C1 C 0.9057(3) 0.3300(3) 0.3294(2) 0.0258(7) Uani 1 1 d U . .
H1 H 0.8720 0.4115 0.3583 0.031 Uiso 1 1 calc R . .
C2 C 0.8778(3) 0.2299(3) 0.4060(2) 0.0247(6) Uani 1 1 d U . .
C3 C 0.9802(3) 0.2406(3) 0.5226(3) 0.0253(7) Uani 1 1 d U . .
C4 C 0.9287(3) 0.1458(3) 0.5795(2) 0.0252(7) Uani 1 1 d U . .
C5 C 0.7508(4) 0.1264(3) 0.3763(3) 0.0277(7) Uani 1 1 d U . .
C6 C 1.0029(4) 0.1254(3) 0.7004(3) 0.0296(7) Uani 1 1 d U . .
C7 C 1.1578(5) 0.2178(4) 0.7749(3) 0.0455(10) Uani 1 1 d U . .
H7A H 1.1709 0.2114 0.8557 0.068 Uiso 1 1 calc R . .
H7B H 1.1399 0.3054 0.7587 0.068 Uiso 1 1 calc R . .
H7C H 1.2635 0.1968 0.7588 0.068 Uiso 1 1 calc R . .
C8 C 1.0981(3) 0.3565(3) 0.3380(2) 0.0247(6) Uani 1 1 d U . .
C9 C 1.1878(4) 0.4822(3) 0.3479(2) 0.0259(7) Uani 1 1 d U . .
C10 C 1.3590(4) 0.4805(3) 0.3495(2) 0.0259(7) Uani 1 1 d U . .
C11 C 1.2030(4) 0.2647(3) 0.3340(3) 0.0273(7) Uani 1 1 d U . .
C12 C 1.4928(4) 0.5881(3) 0.3561(2) 0.0283(7) Uani 1 1 d U . .
C13 C 1.4459(4) 0.7201(4) 0.3593(3) 0.0377(8) Uani 1 1 d U . .
H13A H 1.5526 0.7822 0.3860 0.056 Uiso 1 1 calc R . .
H13B H 1.3775 0.7310 0.4117 0.056 Uiso 1 1 calc R . .
H13C H 1.3765 0.7343 0.2822 0.056 Uiso 1 1 calc R . .
C14 C 0.7933(3) 0.2945(3) 0.2045(3) 0.0273(7) Uani 1 1 d U . .
C15 C 0.7967(4) 0.1823(3) 0.1325(3) 0.0286(7) Uani 1 1 d U . .
C16 C 0.6813(4) 0.1755(3) 0.0237(3) 0.0319(7) Uani 1 1 d U . .
C17 C 0.6768(4) 0.3699(4) 0.1470(3) 0.0328(8) Uani 1 1 d U . .
C18 C 0.6407(4) 0.0745(4) -0.0740(3) 0.0372(8) Uani 1 1 d U . .
C19 C 0.7455(5) -0.0349(4) -0.0636(3) 0.0435(9) Uani 1 1 d U . .
H19A H 0.6700 -0.1135 -0.1057 0.065 Uiso 1 1 calc R . .
H19B H 0.7943 -0.0463 0.0174 0.065 Uiso 1 1 calc R . .
H19C H 0.8406 -0.0167 -0.0957 0.065 Uiso 1 1 calc R . .
H3 H 1.066(4) 0.306(3) 0.555(3) 0.022(8) Uiso 1 1 d . . .
H5 H 0.664(5) 0.091(4) 0.301(3) 0.043(10) Uiso 1 1 d . . .
H9 H 1.139(4) 0.552(3) 0.351(2) 0.011(7) Uiso 1 1 d . . .
H11 H 1.179(4) 0.174(3) 0.331(2) 0.022(8) Uiso 1 1 d . . .
H15 H 0.859(4) 0.114(3) 0.154(2) 0.014(7) Uiso 1 1 d . . .
H17 H 0.648(5) 0.442(4) 0.176(3) 0.033(10) Uiso 1 1 d . . .
O4 O 0.8966(7) 0.3467(6) 0.8714(5) 0.0586(15) Uani 0.50 1 d PU A -1
C20 C 0.9730(9) 0.4237(7) 0.9520(6) 0.0406(17) Uani 0.50 1 d PDU A -1
C21 C 1.1296(11) 0.3915(11) 1.0448(8) 0.053(2) Uani 0.50 1 d PDU A -1
H21A H 1.1483 0.3032 1.0261 0.080 Uiso 0.50 1 calc PR A -1
H21B H 1.1077 0.4001 1.1187 0.080 Uiso 0.50 1 calc PR A -1
H21C H 1.2337 0.4504 1.0495 0.080 Uiso 0.50 1 calc PR A -1
C22 C 0.9171(12) 0.5552(8) 0.9646(8) 0.046(2) Uani 0.50 1 d PDU A -1
H22A H 0.8149 0.5618 0.8990 0.069 Uiso 0.50 1 calc PR A -1
H22B H 1.0130 0.6211 0.9674 0.069 Uiso 0.50 1 calc PR A -1
H22C H 0.8871 0.5676 1.0356 0.069 Uiso 0.50 1 calc PR A -1

loop_
_atom_site_aniso_label
_atom_site_aniso_U_11
_atom_site_aniso_U_22
_atom_site_aniso_U_33
_atom_site_aniso_U_23
_atom_site_aniso_U_13
_atom_site_aniso_U_12
O1 0.0305(11) 0.0363(15) 0.0417(12) 0.0075(10) 0.0133(9) -0.0067(10)
O2 0.0163(10) 0.0386(15) 0.0489(13) -0.0024(10) 0.0134(9) -0.0060(9)
O3 0.0462(15) 0.0549(18) 0.0376(13) 0.0015(11) -0.0038(11) -0.0142(13)
S1 0.0155(3) 0.0291(5) 0.0375(4) -0.0005(3) 0.0093(3) -0.0079(3)
S2 0.0129(3) 0.0314(5) 0.0436(5) 0.0020(3) 0.0104(3) -0.0032(3)
S3 0.0226(4) 0.0487(6) 0.0388(5) 0.0077(4) -0.0014(3) -0.0053(4)
C1 0.0119(12) 0.0304(18) 0.0335(15) 0.0020(12) 0.0070(11) -0.0018(11)
C2 0.0126(12) 0.0273(18) 0.0345(15) 0.0009(12) 0.0095(11) 0.0009(11)
C3 0.0103(12) 0.0306(18) 0.0334(15) -0.0015(12) 0.0080(11) -0.0036(12)
C4 0.0098(11) 0.0303(18) 0.0345(15) -0.0005(12) 0.0090(10) -0.0035(11)
C5 0.0162(13) 0.0327(19) 0.0324(15) 0.0011(12) 0.0083(11) -0.0041(12)
C6 0.0185(13) 0.0316(19) 0.0382(16) 0.0026(13) 0.0107(12) -0.0034(12)
C7 0.0330(17) 0.056(2) 0.0366(17) 0.0089(15) 0.0031(13) -0.0198(16)
C8 0.0134(12) 0.0302(18) 0.0273(14) 0.0001(11) 0.0054(10) -0.0051(11)
C9 0.0148(12) 0.0289(19) 0.0323(15) 0.0006(12) 0.0072(11) -0.0012(12)
C10 0.0163(12) 0.0288(18) 0.0301(14) -0.0001(11) 0.0069(11) -0.0039(12)
C11 0.0153(13) 0.0298(19) 0.0362(15) 0.0035(12) 0.0095(11) -0.0034(12)
C12 0.0192(13) 0.0300(18) 0.0321(15) -0.0013(12) 0.0072(11) -0.0053(12)
C13 0.0266(15) 0.033(2) 0.0507(19) 0.0005(14) 0.0137(14) -0.0085(14)
C14 0.0104(12) 0.0345(19) 0.0353(15) 0.0030(12) 0.0082(11) -0.0063(11)
C15 0.0131(12) 0.035(2) 0.0353(15) 0.0044(13) 0.0078(11) -0.0056(12)
C16 0.0207(14) 0.038(2) 0.0350(16) 0.0030(13) 0.0099(12) -0.0081(13)
C17 0.0189(14) 0.037(2) 0.0389(17) 0.0041(14) 0.0064(12) -0.0036(13)
C18 0.0275(15) 0.045(2) 0.0337(16) 0.0027(14) 0.0102(13) -0.0178(14)
C19 0.0359(18) 0.053(2) 0.0392(17) -0.0048(15) 0.0161(14) -0.0072(16)
O4 0.046(3) 0.061(4) 0.059(3) -0.002(2) 0.005(2) 0.003(3)
C20 0.037(3) 0.048(4) 0.036(3) 0.001(3) 0.016(3) -0.002(3)
C21 0.052(4) 0.057(5) 0.049(4) 0.009(4) 0.015(3) 0.006(4)
C22 0.047(4) 0.050(4) 0.047(4) 0.003(3) 0.024(3) 0.002(3)

loop_
_atom_type_symbol
_atom_type_description
_atom_type_scat_dispersion_real
_atom_type_scat_dispersion_imag
_atom_type_scat_source
C C 0.0033 0.0016 'International Tables Vol C Tables 4.2.6.8 and 6.1.1.4'
H H 0.0000 0.0000 'International Tables Vol C Tables 4.2.6.8 and 6.1.1.4'
O O 0.0106 0.0060 'International Tables Vol C Tables 4.2.6.8 and 6.1.1.4'
S S 0.1246 0.1234 'International Tables Vol C Tables 4.2.6.8 and 6.1.1.4'

loop_
_geom_angle_atom_site_label_1
_geom_angle_atom_site_label_2
_geom_angle_atom_site_label_3
_geom_angle
_geom_angle_site_symmetry_1
_geom_angle_site_symmetry_3
_geom_angle_publ_flag
C5 S1 C4 91.32(15) . . ?
C11 S2 C10 91.59(15) . . ?
C17 S3 C16 91.15(17) . . ?
C14 C1 C2 113.3(2) . . ?
C14 C1 C8 110.1(2) . . ?
C2 C1 C8 110.9(2) . . ?
C14 C1 H1 107.4 . . ?
C2 C1 H1 107.4 . . ?
C8 C1 H1 107.4 . . ?
C5 C2 C3 111.8(3) . . ?
C5 C2 C1 126.4(3) . . ?
C3 C2 C1 121.7(3) . . ?
C4 C3 C2 113.3(3) . . ?
C4 C3 H3 125(2) . . ?
C2 C3 H3 122(2) . . ?
C3 C4 C6 128.9(3) . . ?
C3 C4 S1 111.1(2) . . ?
C6 C4 S1 120.0(2) . . ?
C2 C5 S1 112.5(2) . . ?
C2 C5 H5 131(2) . . ?
S1 C5 H5 116(2) . . ?
O1 C6 C4 121.0(3) . . ?
O1 C6 C7 121.1(3) . . ?
C4 C6 C7 117.8(3) . . ?
C6 C7 H7A 109.5 . . ?
C6 C7 H7B 109.5 . . ?
H7A C7 H7B 109.5 . . ?
C6 C7 H7C 109.5 . . ?
H7A C7 H7C 109.5 . . ?
H7B C7 H7C 109.5 . . ?
C11 C8 C9 111.9(3) . . ?
C11 C8 C1 124.9(3) . . ?
C9 C8 C1 123.2(3) . . ?
C10 C9 C8 112.1(3) . . ?
C10 C9 H9 124(2) . . ?
C8 C9 H9 123.5(19) . . ?
C9 C10 C12 129.2(3) . . ?
C9 C10 S2 111.6(2) . . ?
C12 C10 S2 119.2(2) . . ?
C8 C11 S2 112.8(2) . . ?
C8 C11 H11 129.8(19) . . ?
S2 C11 H11 117.3(19) . . ?
O2 C12 C10 119.3(3) . . ?
O2 C12 C13 122.0(3) . . ?
C10 C12 C13 118.7(3) . . ?
C12 C13 H13A 109.5 . . ?
C12 C13 H13B 109.5 . . ?
H13A C13 H13B 109.5 . . ?
C12 C13 H13C 109.5 . . ?
H13A C13 H13C 109.5 . . ?
H13B C13 H13C 109.5 . . ?
C17 C14 C15 111.6(3) . . ?
C17 C14 C1 123.0(3) . . ?
C15 C14 C1 125.4(3) . . ?
C16 C15 C14 112.6(3) . . ?
C16 C15 H15 120.2(18) . . ?
C14 C15 H15 126.9(17) . . ?
C15 C16 C18 129.6(3) . . ?
C15 C16 S3 111.7(3) . . ?
C18 C16 S3 118.7(3) . . ?
C14 C17 S3 112.9(3) . . ?
C14 C17 H17 127(2) . . ?
S3 C17 H17 120(2) . . ?
O3 C18 C16 120.3(4) . . ?
O3 C18 C19 120.6(3) . . ?
C16 C18 C19 119.1(3) . . ?
C18 C19 H19A 109.5 . . ?
C18 C19 H19B 109.5 . . ?
H19A C19 H19B 109.5 . . ?
C18 C19 H19C 109.5 . . ?
H19A C19 H19C 109.5 . . ?
H19B C19 H19C 109.5 . . ?
O4 C20 C22 121.1(7) . . ?
O4 C20 C21 120.2(8) . . ?
C22 C20 C21 118.7(9) . . ?
C20 C21 H21A 109.5 . . ?
C20 C21 H21B 109.5 . . ?
H21A C21 H21B 109.5 . . ?
C20 C21 H21C 109.5 . . ?
H21A C21 H21C 109.5 . . ?
H21B C21 H21C 109.5 . . ?
C20 C22 H22A 109.5 . . ?
C20 C22 H22B 109.5 . . ?
H22A C22 H22B 109.5 . . ?
C20 C22 H22C 109.5 . . ?
H22A C22 H22C 109.5 . . ?
H22B C22 H22C 109.5 . . ?

loop_
_geom_bond_atom_site_label_1
_geom_bond_atom_site_label_2
_geom_bond_distance
_geom_bond_site_symmetry_2
_geom_bond_publ_flag
O1 C6 1.216(4) . ?
O2 C12 1.236(4) . ?
O3 C18 1.224(4) . ?
S1 C5 1.720(3) . ?
S1 C4 1.723(3) . ?
S2 C11 1.709(3) . ?
S2 C10 1.714(3) . ?
S3 C17 1.715(3) . ?
S3 C16 1.729(4) . ?
C1 C14 1.523(4) . ?
C1 C2 1.524(4) . ?
C1 C8 1.527(4) . ?
C1 H1 1.0000 . ?
C2 C5 1.363(4) . ?
C2 C3 1.413(4) . ?
C3 C4 1.374(4) . ?
C3 H3 0.90(3) . ?
C4 C6 1.474(4) . ?
C5 H5 0.99(4) . ?
C6 C7 1.504(4) . ?
C7 H7A 0.9800 . ?
C7 H7B 0.9800 . ?
C7 H7C 0.9800 . ?
C8 C11 1.363(5) . ?
C8 C9 1.423(4) . ?
C9 C10 1.386(4) . ?
C9 H9 0.87(3) . ?
C10 C12 1.468(4) . ?
C11 H11 0.95(3) . ?
C12 C13 1.484(5) . ?
C13 H13A 0.9800 . ?
C13 H13B 0.9800 . ?
C13 H13C 0.9800 . ?
C14 C17 1.371(5) . ?
C14 C15 1.426(5) . ?
C15 C16 1.375(4) . ?
C15 H15 0.94(3) . ?
C16 C18 1.470(5) . ?
C17 H17 0.90(4) . ?
C18 C19 1.496(6) . ?
C19 H19A 0.9800 . ?
C19 H19B 0.9800 . ?
C19 H19C 0.9800 . ?
O4 C20 1.191(9) . ?
C20 C22 1.515(8) . ?
C20 C21 1.521(8) . ?
C21 H21A 0.9800 . ?
C21 H21B 0.9800 . ?
C21 H21C 0.9800 . ?
C22 H22A 0.9800 . ?
C22 H22B 0.9800 . ?
C22 H22C 0.9800 . ?

loop_
_geom_torsion_atom_site_label_1
_geom_torsion_atom_site_label_2
_geom_torsion_atom_site_label_3
_geom_torsion_atom_site_label_4
_geom_torsion
_geom_torsion_site_symmetry_1
_geom_torsion_site_symmetry_2
_geom_torsion_site_symmetry_3
_geom_torsion_site_symmetry_4
_geom_torsion_publ_flag
C14 C1 C2 C5 -9.3(4) . . . . ?
C8 C1 C2 C5 -133.7(3) . . . . ?
C14 C1 C2 C3 174.8(3) . . . . ?
C8 C1 C2 C3 50.4(4) . . . . ?
C5 C2 C3 C4 -0.4(4) . . . . ?
C1 C2 C3 C4 176.1(3) . . . . ?
C2 C3 C4 C6 180.0(3) . . . . ?
C2 C3 C4 S1 0.6(3) . . . . ?
C5 S1 C4 C3 -0.5(3) . . . . ?
C5 S1 C4 C6 -180.0(3) . . . . ?
C3 C2 C5 S1 0.0(4) . . . . ?
C1 C2 C5 S1 -176.3(2) . . . . ?
C4 S1 C5 C2 0.3(3) . . . . ?
C3 C4 C6 O1 179.8(3) . . . . ?
S1 C4 C6 O1 -0.8(4) . . . . ?
C3 C4 C6 C7 -0.8(5) . . . . ?
S1 C4 C6 C7 178.6(3) . . . . ?
C14 C1 C8 C11 -80.3(4) . . . . ?
C2 C1 C8 C11 45.9(4) . . . . ?
C14 C1 C8 C9 97.8(3) . . . . ?
C2 C1 C8 C9 -136.0(3) . . . . ?
C11 C8 C9 C10 0.9(4) . . . . ?
C1 C8 C9 C10 -177.5(3) . . . . ?
C8 C9 C10 C12 178.5(3) . . . . ?
C8 C9 C10 S2 -0.6(3) . . . . ?
C11 S2 C10 C9 0.1(2) . . . . ?
C11 S2 C10 C12 -179.1(2) . . . . ?
C9 C8 C11 S2 -0.7(3) . . . . ?
C1 C8 C11 S2 177.5(2) . . . . ?
C10 S2 C11 C8 0.3(2) . . . . ?
C9 C10 C12 O2 179.8(3) . . . . ?
S2 C10 C12 O2 -1.2(4) . . . . ?
C9 C10 C12 C13 -1.5(5) . . . . ?
S2 C10 C12 C13 177.6(2) . . . . ?
C2 C1 C14 C17 121.6(3) . . . . ?
C8 C1 C14 C17 -113.6(3) . . . . ?
C2 C1 C14 C15 -59.5(4) . . . . ?
C8 C1 C14 C15 65.3(4) . . . . ?
C17 C14 C15 C16 -0.8(4) . . . . ?
C1 C14 C15 C16 -179.9(3) . . . . ?
C14 C15 C16 C18 -177.6(3) . . . . ?
C14 C15 C16 S3 0.7(3) . . . . ?
C17 S3 C16 C15 -0.3(2) . . . . ?
C17 S3 C16 C18 178.2(2) . . . . ?
C15 C14 C17 S3 0.6(3) . . . . ?
C1 C14 C17 S3 179.7(2) . . . . ?
C16 S3 C17 C14 -0.2(2) . . . . ?
C15 C16 C18 O3 174.1(3) . . . . ?
S3 C16 C18 O3 -4.1(4) . . . . ?
C15 C16 C18 C19 -6.0(5) . . . . ?
S3 C16 C18 C19 175.8(2) . . . . ?
H1 C1 C14 C17 3.1 . . . . ?
H1 C1 C8 C11 163.0 . . . . ?
H1 C1 C2 C5 109.2 . . . . ?
